data_7106450
loop_
_publ_author_name
'Yan-Qing Wang'
'Wei-Wei Sun'
'Zhen-Dong Wang'
'Qin-Xiang Jia'
'En-Qing Gao'
'You Song'

_publ_section_title
;
 Solvent-modulated slow magnetic relaxation in a two-dimensional compound
 composed of cobalt(II) single-chain magnets
;
_journal_name_full Chem.Commun.
_journal_page_first 6386
_journal_paper_doi 10.1039/c1cc12028j
_journal_volume 47
_journal_year 2011
_chemical_formula_sum 'C16 H20 Co3 N14 O12'
_chemical_formula_weight 777.25
_chemical_name_systematic
;
?
;
_space_group_IT_number 2
_symmetry_cell_setting triclinic
_symmetry_space_group_name_Hall '-P 1'
_symmetry_space_group_name_H-M 'P -1'
_atom_sites_solution_hydrogens geom
_atom_sites_solution_primary direct
_atom_sites_solution_secondary difmap
_audit_creation_method SHELXL-97
_cell_angle_alpha 104.645(2)
_cell_angle_beta 113.4870(10)
_cell_angle_gamma 94.976(2)
_cell_formula_units_Z 1
_cell_length_a 8.5268(10)
_cell_length_b 8.921(2)
_cell_length_c 10.1561(12)
_cell_measurement_reflns_used 15377
_cell_measurement_temperature 293(2)
_cell_measurement_theta_max 27.485
_cell_measurement_theta_min 3.395
_cell_volume 670.05(19)
_computing_cell_refinement 'Bruker SMART'
_computing_data_collection 'Bruker SMART'
_computing_data_reduction 'Bruker SHELXTL'
_computing_molecular_graphics 'Bruker SHELXTL'
_computing_publication_material 'Bruker SHELXTL'
_computing_structure_refinement 'Bruker SHELXTL'
_computing_structure_solution 'Bruker SHELXTL'
_diffrn_ambient_temperature 293(2)
_diffrn_measured_fraction_theta_full 0.964
_diffrn_measured_fraction_theta_max 0.964
_diffrn_measurement_device_type 'CCD area detector'
_diffrn_measurement_method 'phi and omega scans'
_diffrn_radiation_monochromator graphite
_diffrn_radiation_source 'fine-focus sealed tube'
_diffrn_radiation_type MoK\a
_diffrn_radiation_wavelength 0.71073
_diffrn_reflns_av_R_equivalents 0.0200
_diffrn_reflns_av_sigmaI/netI 0.0487
_diffrn_reflns_limit_h_max 11
_diffrn_reflns_limit_h_min -10
_diffrn_reflns_limit_k_max 10
_diffrn_reflns_limit_k_min -11
_diffrn_reflns_limit_l_max 13
_diffrn_reflns_limit_l_min -10
_diffrn_reflns_number 4213
_diffrn_reflns_theta_full 27.49
_diffrn_reflns_theta_max 27.49
_diffrn_reflns_theta_min 2.30
_diffrn_standards_decay_% 2.5
_exptl_absorpt_coefficient_mu 1.924
_exptl_absorpt_correction_T_max 0.9619
_exptl_absorpt_correction_T_min 0.9257
_exptl_absorpt_correction_type multi-scan
_exptl_absorpt_process_details 'SADABS (Bruker, 1999)'
_exptl_crystal_colour pink
_exptl_crystal_density_diffrn 1.926
_exptl_crystal_density_method 'not measured'
_exptl_crystal_description plate
_exptl_crystal_F_000 391
_exptl_crystal_size_max 0.08
_exptl_crystal_size_mid 0.06
_exptl_crystal_size_min 0.01
_refine_diff_density_max 0.530
_refine_diff_density_min -0.435
_refine_diff_density_rms 0.092
_refine_ls_extinction_method none
_refine_ls_goodness_of_fit_ref 0.999
_refine_ls_hydrogen_treatment mixed
_refine_ls_matrix_type full
_refine_ls_number_parameters 219
_refine_ls_number_reflns 2973
_refine_ls_number_restraints 6
_refine_ls_restrained_S_all 0.998
_refine_ls_R_factor_all 0.0576
_refine_ls_R_factor_gt 0.0401
_refine_ls_shift/su_max 0.000
_refine_ls_shift/su_mean 0.000
_refine_ls_structure_factor_coef Fsqd
_refine_ls_weighting_details 'calc w=1/[\s^2^(Fo^2^)+(0.0491P)^2^+0.2737P] where P=(Fo^2^+2Fc^2^)/3'
_refine_ls_weighting_scheme calc
_refine_ls_wR_factor_gt 0.0904
_refine_ls_wR_factor_ref 0.1005
_reflns_number_gt 2263
_reflns_number_total 2973
_reflns_threshold_expression >2sigma(I)
_cod_data_source_file c1cc12028j.txt
_cod_data_source_block 2
_cod_original_cell_volume 670.08(19)
_cod_original_sg_symbol_H-M P-1
_cod_database_code 7106450

loop_
_symmetry_equiv_pos_as_xyz
'x, y, z'
'-x, -y, -z'

loop_
_atom_site_label
_atom_site_type_symbol
_atom_site_fract_x
_atom_site_fract_y
_atom_site_fract_z
_atom_site_U_iso_or_equiv
_atom_site_adp_type
_atom_site_occupancy
_atom_site_symmetry_multiplicity
_atom_site_calc_flag
_atom_site_refinement_flags
_atom_site_disorder_assembly
_atom_site_disorder_group
Co1 Co 0.99342(6) 0.95169(5) 0.33245(5) 0.02281(14) Uani 1 1 d . . .
Co2 Co 1.0000 1.0000 0.0000 0.02092(16) Uani 1 2 d S . .
C1 C 0.8196(4) 0.6967(4) 0.0182(4) 0.0243(7) Uani 1 1 d . . .
C2 C 0.7198(4) 0.5264(4) -0.0475(4) 0.0243(7) Uani 1 1 d . . .
C3 C 0.6494(4) 0.4375(4) -0.1999(4) 0.0304(8) Uani 1 1 d . . .
H3 H 0.6601 0.4828 -0.2698 0.037 Uiso 1 1 calc R . .
C4 C 0.5637(4) 0.2819(4) -0.2464(4) 0.0323(8) Uani 1 1 d . . .
H4 H 0.5177 0.2212 -0.3477 0.039 Uiso 1 1 calc R . .
C5 C 0.5465(4) 0.2169(4) -0.1431(4) 0.0294(8) Uani 1 1 d . . .
H5 H 0.4865 0.1127 -0.1747 0.035 Uiso 1 1 calc R . .
C6 C 0.6998(4) 0.4542(4) 0.0511(4) 0.0259(7) Uani 1 1 d . . .
H6 H 0.7460 0.5120 0.1532 0.031 Uiso 1 1 calc R . .
C7 C 0.6182(4) 0.2285(4) 0.1191(4) 0.0284(7) Uani 1 1 d . . .
H7A H 0.5035 0.1639 0.0853 0.034 Uiso 1 1 calc R . .
H7B H 0.6454 0.3098 0.2136 0.034 Uiso 1 1 calc R . .
C8 C 0.7557(4) 0.1244(4) 0.1447(4) 0.0242(7) Uani 1 1 d . . .
N1 N 0.6161(3) 0.3035(3) 0.0048(3) 0.0236(6) Uani 1 1 d . . .
N2 N 0.8532(4) 0.8788(3) 0.4516(3) 0.0277(6) Uani 1 1 d . . .
N3 N 0.8227(4) 0.7410(4) 0.4408(3) 0.0306(7) Uani 1 1 d . . .
N4 N 0.7883(5) 0.6080(4) 0.4277(4) 0.0498(9) Uani 1 1 d . . .
N5 N 1.1374(4) 1.0293(4) 0.2297(3) 0.0276(6) Uani 1 1 d . . .
N6 N 1.2909(4) 1.0884(4) 0.2937(3) 0.0361(7) Uani 1 1 d . . .
N7 N 1.4379(5) 1.1440(6) 0.3541(5) 0.0736(14) Uani 1 1 d . . .
O1 O 0.8810(3) 0.7527(3) -0.0565(3) 0.0312(6) Uani 1 1 d . . .
O2 O 0.8297(3) 0.7662(3) 0.1459(3) 0.0331(6) Uani 1 1 d . . .
O3 O 0.7892(3) 0.0700(3) 0.0361(3) 0.0304(6) Uani 1 1 d . . .
O4 O 0.8135(3) 0.1013(3) 0.2705(3) 0.0305(6) Uani 1 1 d . . .
O5 O 1.1625(4) 0.7940(3) 0.4042(3) 0.0409(7) Uani 1 1 d D . .
H5WB H 1.216(5) 0.826(4) 0.500(2) 0.061 Uiso 1 1 d D . .
H5WA H 1.127(6) 0.695(2) 0.375(4) 0.061 Uiso 1 1 d D . .
O6 O 1.0446(4) 0.4540(4) 0.2829(4) 0.0501(8) Uani 1 1 d D . .
H6WB H 1.077(9) 0.403(8) 0.219(5) 0.14(3) Uiso 1 1 d D . .
H6WA H 1.092(8) 0.428(7) 0.362(4) 0.13(3) Uiso 1 1 d D . .

loop_
_atom_site_aniso_label
_atom_site_aniso_U_11
_atom_site_aniso_U_22
_atom_site_aniso_U_33
_atom_site_aniso_U_23
_atom_site_aniso_U_13
_atom_site_aniso_U_12
Co1 0.0297(3) 0.0213(3) 0.0185(2) 0.00646(17) 0.01184(19) 0.00349(18)
Co2 0.0269(3) 0.0201(3) 0.0177(3) 0.0067(2) 0.0113(3) 0.0048(2)
C1 0.0269(16) 0.0232(17) 0.0204(16) 0.0086(13) 0.0072(14) 0.0045(13)
C2 0.0276(17) 0.0193(17) 0.0274(17) 0.0073(13) 0.0132(14) 0.0053(13)
C3 0.0328(18) 0.034(2) 0.0226(17) 0.0086(15) 0.0108(15) 0.0041(15)
C4 0.0339(19) 0.031(2) 0.0219(18) 0.0008(14) 0.0077(15) 0.0018(15)
C5 0.0290(17) 0.0213(18) 0.0319(19) 0.0058(14) 0.0097(15) 0.0009(14)
C6 0.0306(17) 0.0229(18) 0.0264(17) 0.0088(14) 0.0137(15) 0.0066(14)
C7 0.0345(19) 0.0260(19) 0.0328(19) 0.0148(15) 0.0191(16) 0.0076(15)
C8 0.0239(16) 0.0161(16) 0.0303(18) 0.0058(13) 0.0113(14) -0.0001(13)
N1 0.0258(14) 0.0196(14) 0.0266(15) 0.0092(11) 0.0112(12) 0.0053(11)
N2 0.0356(16) 0.0271(16) 0.0193(14) 0.0065(12) 0.0125(13) 0.0008(13)
N3 0.0347(16) 0.036(2) 0.0202(15) 0.0083(13) 0.0119(13) 0.0044(14)
N4 0.073(3) 0.0238(19) 0.043(2) 0.0075(15) 0.0196(19) -0.0003(17)
N5 0.0253(14) 0.0380(18) 0.0192(14) 0.0104(12) 0.0094(12) 0.0017(12)
N6 0.0387(18) 0.043(2) 0.0245(16) 0.0078(14) 0.0151(14) 0.0032(15)
N7 0.036(2) 0.111(4) 0.053(3) 0.011(2) 0.0139(19) -0.012(2)
O1 0.0447(14) 0.0239(13) 0.0289(13) 0.0085(10) 0.0207(12) 0.0028(11)
O2 0.0462(14) 0.0251(13) 0.0241(13) 0.0024(10) 0.0169(11) -0.0023(11)
O3 0.0355(13) 0.0353(15) 0.0270(13) 0.0118(11) 0.0174(11) 0.0144(11)
O4 0.0389(14) 0.0331(14) 0.0282(13) 0.0148(11) 0.0188(11) 0.0138(11)
O5 0.0456(16) 0.0365(16) 0.0380(15) 0.0148(13) 0.0130(14) 0.0130(13)
O6 0.060(2) 0.0460(19) 0.0497(19) 0.0180(16) 0.0260(18) 0.0168(15)

loop_
_atom_type_symbol
_atom_type_description
_atom_type_scat_dispersion_real
_atom_type_scat_dispersion_imag
_atom_type_scat_source
C C 0.0033 0.0016 'International Tables Vol C Tables 4.2.6.8 and 6.1.1.4'
H H 0.0000 0.0000 'International Tables Vol C Tables 4.2.6.8 and 6.1.1.4'
N N 0.0061 0.0033 'International Tables Vol C Tables 4.2.6.8 and 6.1.1.4'
O O 0.0106 0.0060 'International Tables Vol C Tables 4.2.6.8 and 6.1.1.4'
Co Co 0.3494 0.9721 'International Tables Vol C Tables 4.2.6.8 and 6.1.1.4'

loop_
_geom_angle_atom_site_label_1
_geom_angle_atom_site_label_2
_geom_angle_atom_site_label_3
_geom_angle
_geom_angle_site_symmetry_1
_geom_angle_site_symmetry_3
_geom_angle_publ_flag
O2 Co1 N5 95.15(10) . . ?
O2 Co1 N2 169.27(10) . 2_776 ?
N5 Co1 N2 95.06(11) . 2_776 ?
O2 Co1 O4 90.86(10) . 1_565 ?
N5 Co1 O4 92.86(10) . 1_565 ?
N2 Co1 O4 91.89(10) 2_776 1_565 ?
O2 Co1 O5 88.75(11) . . ?
N5 Co1 O5 92.02(11) . . ?
N2 Co1 O5 87.62(11) 2_776 . ?
O4 Co1 O5 175.12(10) 1_565 . ?
O2 Co1 N2 87.85(10) . . ?
N5 Co1 N2 176.93(11) . . ?
N2 Co1 N2 81.91(11) 2_776 . ?
O4 Co1 N2 87.71(10) 1_565 . ?
O5 Co1 N2 87.41(11) . . ?
N5 Co2 N5 180.000(1) 2_775 . ?
N5 Co2 O3 90.05(10) 2_775 2_765 ?
N5 Co2 O3 89.95(10) . 2_765 ?
N5 Co2 O3 89.95(10) 2_775 1_565 ?
N5 Co2 O3 90.05(10) . 1_565 ?
O3 Co2 O3 180.0 2_765 1_565 ?
N5 Co2 O1 93.88(10) 2_775 2_775 ?
N5 Co2 O1 86.12(10) . 2_775 ?
O3 Co2 O1 90.28(9) 2_765 2_775 ?
O3 Co2 O1 89.72(9) 1_565 2_775 ?
N5 Co2 O1 86.12(10) 2_775 . ?
N5 Co2 O1 93.88(10) . . ?
O3 Co2 O1 89.72(9) 2_765 . ?
O3 Co2 O1 90.28(9) 1_565 . ?
O1 Co2 O1 180.0 2_775 . ?
O1 C1 O2 127.3(3) . . ?
O1 C1 C2 119.0(3) . . ?
O2 C1 C2 113.6(3) . . ?
C6 C2 C3 118.0(3) . . ?
C6 C2 C1 117.3(3) . . ?
C3 C2 C1 124.7(3) . . ?
C4 C3 C2 119.5(3) . . ?
C4 C3 H3 120.2 . . ?
C2 C3 H3 120.2 . . ?
C5 C4 C3 119.8(3) . . ?
C5 C4 H4 120.1 . . ?
C3 C4 H4 120.1 . . ?
N1 C5 C4 120.3(3) . . ?
N1 C5 H5 119.8 . . ?
C4 C5 H5 119.8 . . ?
N1 C6 C2 122.0(3) . . ?
N1 C6 H6 119.0 . . ?
C2 C6 H6 119.0 . . ?
N1 C7 C8 110.2(3) . . ?
N1 C7 H7A 109.6 . . ?
C8 C7 H7A 109.6 . . ?
N1 C7 H7B 109.6 . . ?
C8 C7 H7B 109.6 . . ?
H7A C7 H7B 108.1 . . ?
O3 C8 O4 128.8(3) . . ?
O3 C8 C7 115.7(3) . . ?
O4 C8 C7 115.4(3) . . ?
C6 N1 C5 120.3(3) . . ?
C6 N1 C7 118.8(3) . . ?
C5 N1 C7 120.5(3) . . ?
N3 N2 Co1 119.6(2) . 2_776 ?
N3 N2 Co1 119.0(2) . . ?
Co1 N2 Co1 98.09(11) 2_776 . ?
N4 N3 N2 178.0(4) . . ?
N6 N5 Co1 124.4(2) . . ?
N6 N5 Co2 119.4(2) . . ?
Co1 N5 Co2 116.12(13) . . ?
N7 N6 N5 179.5(5) . . ?
C1 O1 Co2 125.8(2) . . ?
C1 O2 Co1 137.5(2) . . ?
C8 O3 Co2 138.0(2) . 1_545 ?
C8 O4 Co1 123.7(2) . 1_545 ?
Co1 O5 H5WB 109(3) . . ?
Co1 O5 H5WA 123(3) . . ?
H5WB O5 H5WA 109(3) . . ?
H6WB O6 H6WA 107(3) . . ?

loop_
_geom_bond_atom_site_label_1
_geom_bond_atom_site_label_2
_geom_bond_distance
_geom_bond_site_symmetry_2
_geom_bond_publ_flag
Co1 O2 2.045(2) . ?
Co1 N5 2.077(3) . ?
Co1 N2 2.121(3) 2_776 ?
Co1 O4 2.131(2) 1_565 ?
Co1 O5 2.149(3) . ?
Co1 N2 2.176(3) . ?
Co2 N5 2.084(3) 2_775 ?
Co2 N5 2.084(3) . ?
Co2 O3 2.088(2) 2_765 ?
Co2 O3 2.088(2) 1_565 ?
Co2 O1 2.175(2) 2_775 ?
Co2 O1 2.175(2) . ?
C1 O1 1.251(4) . ?
C1 O2 1.252(4) . ?
C1 C2 1.512(5) . ?
C2 C6 1.375(4) . ?
C2 C3 1.394(5) . ?
C3 C4 1.379(5) . ?
C3 H3 0.9300 . ?
C4 C5 1.369(5) . ?
C4 H4 0.9300 . ?
C5 N1 1.352(4) . ?
C5 H5 0.9300 . ?
C6 N1 1.335(4) . ?
C6 H6 0.9300 . ?
C7 N1 1.475(4) . ?
C7 C8 1.540(5) . ?
C7 H7A 0.9700 . ?
C7 H7B 0.9700 . ?
C8 O3 1.241(4) . ?
C8 O4 1.251(4) . ?
N2 N3 1.202(4) . ?
N2 Co1 2.121(3) 2_776 ?
N3 N4 1.157(4) . ?
N5 N6 1.201(4) . ?
N6 N7 1.148(4) . ?
O3 Co2 2.088(2) 1_545 ?
O4 Co1 2.131(2) 1_545 ?
O5 H5WB 0.844(18) . ?
O5 H5WA 0.845(18) . ?
O6 H6WB 0.854(19) . ?
O6 H6WA 0.850(19) . ?
